data_7704924
loop_
_publ_author_name
'Hu, Fei-Long'
'Qin, Zhen'
'Wang, Meng-Fan'
'Kang, Xue Wan'
'Qin, Yong-Li'
'Wang, Yong'
'Chen, Shu-Li'
'Young, David James'
'Mi, Yan'

_publ_section_title
;
 Modulating the regioselectivity of solid-state photodimerization in
 coordination polymer crystals.
;
_journal_issue 31
_journal_name_full 'Dalton transactions (Cambridge, England : 2003)'
_journal_page_first 10858
_journal_page_last 10865
_journal_paper_doi 10.1039/d0dt02038a
_journal_volume 49
_journal_year 2020
_chemical_formula_sum 'C42 H32 Cd N2 O6'
_chemical_formula_weight 773.11
_space_group_crystal_system triclinic
_space_group_IT_number 2
_space_group_name_Hall '-P 1'
_space_group_name_H-M_alt 'P -1'
_atom_sites_solution_hydrogens geom
_audit_creation_method SHELXL-2014/7
_audit_update_record
;
2020-06-05 deposited with the CCDC.	2020-07-21 downloaded from the CCDC.
;
_cell_angle_alpha 90.47(3)
_cell_angle_beta 102.40(3)
_cell_angle_gamma 117.86(3)
_cell_formula_units_Z 2
_cell_length_a 11.137(2)
_cell_length_b 11.886(2)
_cell_length_c 15.124(3)
_cell_measurement_reflns_used 3400
_cell_measurement_temperature 293(2)
_cell_measurement_theta_max 23.5300
_cell_measurement_theta_min 3.4810
_cell_volume 1715.0(8)
_computing_structure_refinement 'SHELXL-2014/7 (Sheldrick, 2014)'
_diffrn_ambient_temperature 293(2)
_diffrn_measured_fraction_theta_full 0.992
_diffrn_measured_fraction_theta_max 0.985
_diffrn_measurement_device_type 'CCD area detector'
_diffrn_measurement_method 'phi and omega scans'
_diffrn_radiation_type MoK\a
_diffrn_radiation_wavelength 0.71073
_diffrn_reflns_av_R_equivalents 0.0522
_diffrn_reflns_av_unetI/netI 0.0907
_diffrn_reflns_Laue_measured_fraction_full 0.992
_diffrn_reflns_Laue_measured_fraction_max 0.985
_diffrn_reflns_limit_h_max 14
_diffrn_reflns_limit_h_min -14
_diffrn_reflns_limit_k_max 15
_diffrn_reflns_limit_k_min -14
_diffrn_reflns_limit_l_max 19
_diffrn_reflns_limit_l_min -19
_diffrn_reflns_number 16793
_diffrn_reflns_point_group_measured_fraction_full 0.992
_diffrn_reflns_point_group_measured_fraction_max 0.985
_diffrn_reflns_theta_full 25.242
_diffrn_reflns_theta_max 27.463
_diffrn_reflns_theta_min 3.594
_exptl_absorpt_coefficient_mu 0.690
_exptl_crystal_colour yellow
_exptl_crystal_density_diffrn 1.497
_exptl_crystal_density_method 'not measured'
_exptl_crystal_description BLOCK
_exptl_crystal_F_000 788
_exptl_crystal_size_max 0.250
_exptl_crystal_size_mid 0.200
_exptl_crystal_size_min 0.150
_refine_diff_density_max 0.427
_refine_diff_density_min -0.389
_refine_diff_density_rms 0.083
_refine_ls_extinction_method none
_refine_ls_goodness_of_fit_ref 1.089
_refine_ls_hydrogen_treatment constr
_refine_ls_matrix_type full
_refine_ls_number_parameters 460
_refine_ls_number_reflns 7763
_refine_ls_number_restraints 0
_refine_ls_restrained_S_all 1.089
_refine_ls_R_factor_all 0.1051
_refine_ls_R_factor_gt 0.0673
_refine_ls_shift/su_max 0.001
_refine_ls_shift/su_mean 0.000
_refine_ls_structure_factor_coef Fsqd
_refine_ls_weighting_details 'w=1/[\s^2^(Fo^2^)+(0.0268P)^2^+0.5160P] where P=(Fo^2^+2Fc^2^)/3'
_refine_ls_weighting_scheme calc
_refine_ls_wR_factor_gt 0.0925
_refine_ls_wR_factor_ref 0.1047
_reflns_Friedel_coverage 0.000
_reflns_number_gt 5482
_reflns_number_total 7763
_reflns_threshold_expression 'I > 2\s(I)'
_cod_data_source_file d0dt02038a2.cif
_cod_data_source_block 1
_cod_depositor_comments 'Adding full bibliography for 7704924--7704929.cif.'
_cod_original_cell_volume 1715.0(7)
_cod_database_code 7704924
_shelx_shelxl_version_number 2014/7
_shelx_space_group_comment
;
The symmetry employed for this shelxl refinement is uniquely defined
by the following loop, which should always be used as a source of
symmetry information in preference to the above space-group names.
They are only intended as comments.
;

loop_
_space_group_symop_operation_xyz
'x, y, z'
'-x, -y, -z'

loop_
_atom_site_label
_atom_site_type_symbol
_atom_site_fract_x
_atom_site_fract_y
_atom_site_fract_z
_atom_site_U_iso_or_equiv
_atom_site_adp_type
_atom_site_occupancy
_atom_site_site_symmetry_order
_atom_site_calc_flag
_atom_site_refinement_flags_posn
_atom_site_refinement_flags_adp
_atom_site_refinement_flags_occupancy
_atom_site_disorder_assembly
_atom_site_disorder_group
O4 O 1.1510(3) 0.7034(3) -0.1290(2) 0.0532(8) Uani 1 1 d . . . . .
O3 O 1.0833(3) 0.8386(3) -0.1856(2) 0.0600(9) Uani 1 1 d . . . . .
C35 C 1.0594(5) 0.7266(4) -0.1758(3) 0.0419(10) Uani 1 1 d . . . . .
C36 C 0.9174(4) 0.6175(4) -0.2186(3) 0.0410(10) Uani 1 1 d . . . . .
C41 C 0.8897(5) 0.4912(4) -0.2114(3) 0.0568(13) Uani 1 1 d . . . . .
H41 H 0.9600 0.4740 -0.1805 0.068 Uiso 1 1 calc R U . . .
C40 C 0.7577(5) 0.3921(5) -0.2503(3) 0.0647(14) Uani 1 1 d . . . . .
H40 H 0.7398 0.3079 -0.2458 0.078 Uiso 1 1 calc R U . . .
C39 C 0.6513(5) 0.4151(4) -0.2959(3) 0.0568(13) Uani 1 1 d . . . . .
H39 H 0.5628 0.3471 -0.3222 0.068 Uiso 1 1 calc R U . . .
C37 C 0.8115(5) 0.6402(4) -0.2636(3) 0.0462(11) Uani 1 1 d . . . . .
H37 H 0.8295 0.7243 -0.2685 0.055 Uiso 1 1 calc R U . . .
C38 C 0.6779(5) 0.5399(5) -0.3020(3) 0.0489(12) Uani 1 1 d . . . . .
O5 O 0.5804(3) 0.5755(3) -0.3423(2) 0.0684(10) Uani 1 1 d . . . . .
C42 C 0.4375(5) 0.4761(5) -0.3753(4) 0.0761(17) Uani 1 1 d . . . . .
H42A H 0.4133 0.4135 -0.3325 0.091 Uiso 1 1 calc R U . . .
H42B H 0.4255 0.4326 -0.4336 0.091 Uiso 1 1 calc R U . . .
Cd1 Cd 0.31603(3) -0.08056(3) -0.08366(2) 0.03954(11) Uani 1 1 d . . . . .
N1 N 0.2133(4) -0.0782(3) 0.0348(2) 0.0436(9) Uani 1 1 d . . . . .
N2 N -0.5621(3) -0.0659(3) 0.8052(2) 0.0418(9) Uani 1 1 d . . . . .
O1 O 0.3466(3) 0.1209(3) -0.1057(2) 0.0517(8) Uani 1 1 d . . . . .
O2 O 0.5382(3) 0.1432(3) -0.0112(2) 0.0541(8) Uani 1 1 d . . . . .
O6 O 0.4469(4) 0.5653(3) -0.1802(2) 0.0647(10) Uani 1 1 d . . . . .
C1 C 0.1786(5) 0.0130(5) 0.0480(3) 0.0543(13) Uani 1 1 d . . . . .
H1 H 0.2062 0.0808 0.0133 0.065 Uiso 1 1 calc R U . . .
C2 C 0.1050(5) 0.0121(5) 0.1098(3) 0.0576(13) Uani 1 1 d . . . . .
H2 H 0.0824 0.0775 0.1149 0.069 Uiso 1 1 calc R U . . .
C3 C 0.0639(5) -0.0840(4) 0.1643(3) 0.0470(11) Uani 1 1 d . . . . .
C4 C 0.0980(5) -0.1795(5) 0.1505(3) 0.0578(13) Uani 1 1 d . . . . .
H4 H 0.0707 -0.2485 0.1842 0.069 Uiso 1 1 calc R U . . .
C5 C 0.1725(5) -0.1724(5) 0.0869(3) 0.0573(13) Uani 1 1 d . . . . .
H5 H 0.1955 -0.2372 0.0799 0.069 Uiso 1 1 calc R U . . .
C6 C -0.0137(5) -0.0816(5) 0.2310(3) 0.0557(13) Uani 1 1 d . . . . .
H6 H -0.0545 -0.0285 0.2230 0.067 Uiso 1 1 calc R U . . .
C7 C -0.0305(5) -0.1465(5) 0.3000(3) 0.0557(13) Uani 1 1 d . . . . .
H7 H 0.0060 -0.2031 0.3058 0.067 Uiso 1 1 calc R U . . .
C8 C -0.1020(5) -0.1398(5) 0.3707(3) 0.0497(12) Uani 1 1 d . . . . .
C9 C -0.1581(5) -0.0579(5) 0.3696(3) 0.0642(14) Uani 1 1 d . . . . .
H9 H -0.1526 -0.0059 0.3233 0.077 Uiso 1 1 calc R U . . .
C10 C -0.2233(5) -0.0529(5) 0.4377(3) 0.0686(15) Uani 1 1 d . . . . .
H10 H -0.2602 0.0032 0.4363 0.082 Uiso 1 1 calc R U . . .
C11 C -0.2341(5) -0.1289(5) 0.5066(3) 0.0523(12) Uani 1 1 d . . . . .
C12 C -0.1751(5) -0.2086(5) 0.5075(3) 0.0649(14) Uani 1 1 d . . . . .
H12 H -0.1798 -0.2603 0.5539 0.078 Uiso 1 1 calc R U . . .
C13 C -0.1090(5) -0.2134(5) 0.4407(3) 0.0629(14) Uani 1 1 d . . . . .
H13 H -0.0689 -0.2671 0.4434 0.076 Uiso 1 1 calc R U . . .
C14 C -0.3037(5) -0.1288(5) 0.5786(3) 0.0577(13) Uani 1 1 d . . . . .
H14 H -0.3124 -0.1898 0.6184 0.069 Uiso 1 1 calc R U . . .
C15 C -0.3554(5) -0.0533(5) 0.5939(3) 0.0589(13) Uani 1 1 d . . . . .
H15 H -0.3483 0.0081 0.5547 0.071 Uiso 1 1 calc R U . . .
C16 C -0.4239(5) -0.0583(4) 0.6685(3) 0.0473(11) Uani 1 1 d . . . . .
C17 C -0.4731(5) 0.0277(5) 0.6792(3) 0.0587(13) Uani 1 1 d . . . . .
H17 H -0.4610 0.0900 0.6400 0.070 Uiso 1 1 calc R U . . .
C18 C -0.5392(5) 0.0214(5) 0.7472(3) 0.0527(12) Uani 1 1 d . . . . .
H18 H -0.5697 0.0811 0.7531 0.063 Uiso 1 1 calc R U . . .
C19 C -0.5140(5) -0.1481(4) 0.7958(3) 0.0502(12) Uani 1 1 d . . . . .
H19 H -0.5271 -0.2089 0.8362 0.060 Uiso 1 1 calc R U . . .
C20 C -0.4462(5) -0.1479(5) 0.7297(3) 0.0529(12) Uani 1 1 d . . . . .
H20 H -0.4154 -0.2079 0.7260 0.063 Uiso 1 1 calc R U . . .
C21 C 0.4697(5) 0.1897(4) -0.0591(3) 0.0433(11) Uani 1 1 d . . . . .
C22 C 0.5360(4) 0.3317(4) -0.0639(3) 0.0380(10) Uani 1 1 d . . . . .
C23 C 0.6725(5) 0.4137(4) -0.0200(3) 0.0501(12) Uani 1 1 d . . . . .
H23 H 0.7265 0.3823 0.0156 0.060 Uiso 1 1 calc R U . . .
C24 C 0.7302(5) 0.5435(5) -0.0286(3) 0.0576(13) Uani 1 1 d . . . . .
H24 H 0.8227 0.5993 0.0018 0.069 Uiso 1 1 calc R U . . .
C25 C 0.6509(5) 0.5899(4) -0.0820(3) 0.0557(13) Uani 1 1 d . . . . .
H25 H 0.6899 0.6769 -0.0879 0.067 Uiso 1 1 calc R U . . .
C26 C 0.5128(5) 0.5069(4) -0.1270(3) 0.0462(11) Uani 1 1 d . . . . .
C27 C 0.4550(4) 0.3790(4) -0.1172(3) 0.0430(11) Uani 1 1 d . . . . .
H27 H 0.3617 0.3237 -0.1460 0.052 Uiso 1 1 calc R U . . .
C28 C 0.3029(5) 0.4888(5) -0.2290(3) 0.0703(15) Uani 1 1 d . . . . .
H28A H 0.2419 0.4912 -0.1927 0.084 Uiso 1 1 calc R U . . .
H28B H 0.2815 0.4004 -0.2415 0.084 Uiso 1 1 calc R U . . .
C29 C 0.2799(5) 0.5424(5) -0.3171(3) 0.0532(12) Uani 1 1 d . . . . .
C30 C 0.3437(5) 0.5373(5) -0.3857(3) 0.0581(13) Uani 1 1 d . . . . .
C31 C 0.3173(6) 0.5840(6) -0.4658(4) 0.0870(19) Uani 1 1 d . . . . .
H31 H 0.3588 0.5796 -0.5120 0.104 Uiso 1 1 calc R U . . .
C32 C 0.2288(7) 0.6381(7) -0.4785(4) 0.106(2) Uani 1 1 d . . . . .
H32 H 0.2130 0.6711 -0.5327 0.127 Uiso 1 1 calc R U . . .
C33 C 0.1650(6) 0.6433(7) -0.4123(5) 0.096(2) Uani 1 1 d . . . . .
H33 H 0.1054 0.6791 -0.4210 0.115 Uiso 1 1 calc R U . . .
C34 C 0.1905(5) 0.5946(5) -0.3318(4) 0.0715(16) Uani 1 1 d . . . . .
H34 H 0.1464 0.5969 -0.2866 0.086 Uiso 1 1 calc R U . . .

loop_
_atom_site_aniso_label
_atom_site_aniso_U_11
_atom_site_aniso_U_22
_atom_site_aniso_U_33
_atom_site_aniso_U_23
_atom_site_aniso_U_13
_atom_site_aniso_U_12
O4 0.049(2) 0.0432(19) 0.062(2) 0.0027(16) 0.0037(17) 0.0220(17)
O3 0.049(2) 0.0383(19) 0.083(2) 0.0062(17) 0.0058(17) 0.0180(17)
C35 0.046(3) 0.036(3) 0.046(3) 0.003(2) 0.020(2) 0.018(2)
C36 0.042(3) 0.041(3) 0.045(3) 0.006(2) 0.017(2) 0.021(2)
C41 0.056(3) 0.046(3) 0.073(4) 0.008(3) 0.015(3) 0.028(3)
C40 0.063(4) 0.039(3) 0.086(4) 0.010(3) 0.014(3) 0.022(3)
C39 0.048(3) 0.043(3) 0.071(3) 0.000(3) 0.016(3) 0.015(3)
C37 0.047(3) 0.041(3) 0.055(3) 0.010(2) 0.020(2) 0.021(2)
C38 0.041(3) 0.053(3) 0.058(3) 0.006(2) 0.016(2) 0.025(3)
O5 0.044(2) 0.060(2) 0.097(3) 0.001(2) 0.0053(19) 0.0266(19)
C42 0.045(3) 0.078(4) 0.097(4) -0.022(3) 0.006(3) 0.028(3)
Cd1 0.04180(19) 0.03641(19) 0.04443(19) 0.00758(13) 0.01938(14) 0.01835(15)
N1 0.052(2) 0.045(2) 0.045(2) 0.0098(18) 0.0266(19) 0.026(2)
N2 0.046(2) 0.042(2) 0.040(2) 0.0065(17) 0.0168(18) 0.0211(19)
O1 0.050(2) 0.0370(18) 0.069(2) 0.0131(16) 0.0212(17) 0.0186(16)
O2 0.067(2) 0.051(2) 0.058(2) 0.0159(16) 0.0183(17) 0.0376(19)
O6 0.077(2) 0.0399(19) 0.064(2) 0.0143(17) -0.0006(19) 0.0248(19)
C1 0.065(3) 0.054(3) 0.063(3) 0.018(3) 0.037(3) 0.034(3)
C2 0.064(3) 0.055(3) 0.073(4) 0.015(3) 0.033(3) 0.037(3)
C3 0.047(3) 0.054(3) 0.047(3) 0.004(2) 0.020(2) 0.026(3)
C4 0.075(4) 0.054(3) 0.065(3) 0.027(3) 0.042(3) 0.037(3)
C5 0.079(4) 0.057(3) 0.065(3) 0.018(3) 0.040(3) 0.046(3)
C6 0.057(3) 0.063(3) 0.061(3) 0.012(3) 0.027(3) 0.034(3)
C7 0.049(3) 0.060(3) 0.062(3) 0.005(3) 0.019(3) 0.027(3)
C8 0.043(3) 0.057(3) 0.049(3) 0.004(2) 0.016(2) 0.022(3)
C9 0.072(4) 0.082(4) 0.056(3) 0.025(3) 0.033(3) 0.043(3)
C10 0.072(4) 0.096(4) 0.061(3) 0.019(3) 0.032(3) 0.052(4)
C11 0.046(3) 0.062(3) 0.044(3) 0.003(2) 0.018(2) 0.019(3)
C12 0.075(4) 0.076(4) 0.056(3) 0.016(3) 0.034(3) 0.038(3)
C13 0.069(4) 0.073(4) 0.063(3) 0.015(3) 0.033(3) 0.039(3)
C14 0.055(3) 0.069(4) 0.052(3) 0.009(3) 0.023(3) 0.028(3)
C15 0.064(3) 0.066(4) 0.051(3) 0.009(3) 0.025(3) 0.031(3)
C16 0.048(3) 0.050(3) 0.042(3) 0.000(2) 0.018(2) 0.020(2)
C17 0.081(4) 0.054(3) 0.054(3) 0.018(3) 0.035(3) 0.034(3)
C18 0.069(3) 0.057(3) 0.046(3) 0.009(2) 0.024(3) 0.037(3)
C19 0.068(3) 0.050(3) 0.049(3) 0.012(2) 0.023(3) 0.037(3)
C20 0.067(3) 0.058(3) 0.051(3) 0.005(2) 0.028(3) 0.038(3)
C21 0.059(3) 0.039(3) 0.048(3) 0.012(2) 0.032(2) 0.029(3)
C22 0.042(3) 0.041(3) 0.036(2) 0.007(2) 0.018(2) 0.020(2)
C23 0.062(3) 0.051(3) 0.048(3) 0.009(2) 0.017(2) 0.034(3)
C24 0.050(3) 0.048(3) 0.063(3) 0.001(3) 0.009(3) 0.017(3)
C25 0.074(4) 0.034(3) 0.057(3) 0.009(2) 0.018(3) 0.023(3)
C26 0.062(3) 0.039(3) 0.041(3) 0.012(2) 0.015(2) 0.026(3)
C27 0.044(3) 0.039(3) 0.045(3) 0.009(2) 0.014(2) 0.018(2)
C28 0.070(4) 0.066(4) 0.069(4) 0.020(3) 0.009(3) 0.031(3)
C29 0.051(3) 0.060(3) 0.051(3) 0.002(2) 0.007(2) 0.030(3)
C30 0.048(3) 0.071(4) 0.050(3) -0.011(3) 0.002(3) 0.029(3)
C31 0.070(4) 0.139(6) 0.050(4) 0.009(4) 0.015(3) 0.048(4)
C32 0.096(5) 0.162(7) 0.074(5) 0.052(5) 0.019(4) 0.074(5)
C33 0.082(5) 0.135(6) 0.103(5) 0.039(5) 0.014(4) 0.081(5)
C34 0.068(4) 0.092(4) 0.074(4) 0.012(3) 0.019(3) 0.054(4)

loop_
_atom_type_symbol
_atom_type_description
_atom_type_scat_dispersion_real
_atom_type_scat_dispersion_imag
_atom_type_scat_source
C C 0.0033 0.0016 'International Tables Vol C Tables 4.2.6.8 and 6.1.1.4'
H H 0.0000 0.0000 'International Tables Vol C Tables 4.2.6.8 and 6.1.1.4'
Cd Cd -0.8075 1.2024 'International Tables Vol C Tables 4.2.6.8 and 6.1.1.4'
N N 0.0061 0.0033 'International Tables Vol C Tables 4.2.6.8 and 6.1.1.4'
O O 0.0106 0.0060 'International Tables Vol C Tables 4.2.6.8 and 6.1.1.4'

loop_
_geom_angle_atom_site_label_1
_geom_angle_atom_site_label_2
_geom_angle_atom_site_label_3
_geom_angle
_geom_angle_site_symmetry_1
_geom_angle_site_symmetry_3
_geom_angle_publ_flag
C35 O4 Cd1 94.3(3) . 1_665 ?
C35 O3 Cd1 89.7(3) . 1_665 ?
O3 C35 O4 121.5(4) . . ?
O3 C35 C36 119.4(4) . . ?
O4 C35 C36 119.1(4) . . ?
O3 C35 Cd1 63.1(2) . 1_665 ?
O4 C35 Cd1 58.5(2) . 1_665 ?
C36 C35 Cd1 175.2(3) . 1_665 ?
C37 C36 C41 119.1(4) . . ?
C37 C36 C35 120.5(4) . . ?
C41 C36 C35 120.4(4) . . ?
C40 C41 C36 119.5(4) . . ?
C40 C41 H41 120.2 . . ?
C36 C41 H41 120.2 . . ?
C41 C40 C39 121.3(4) . . ?
C41 C40 H40 119.3 . . ?
C39 C40 H40 119.3 . . ?
C38 C39 C40 119.3(4) . . ?
C38 C39 H39 120.4 . . ?
C40 C39 H39 120.4 . . ?
C36 C37 C38 121.2(4) . . ?
C36 C37 H37 119.4 . . ?
C38 C37 H37 119.4 . . ?
O5 C38 C39 124.9(4) . . ?
O5 C38 C37 115.5(4) . . ?
C39 C38 C37 119.5(4) . . ?
C38 O5 C42 117.8(4) . . ?
O5 C42 C30 108.2(4) . . ?
O5 C42 H42A 110.0 . . ?
C30 C42 H42A 110.0 . . ?
O5 C42 H42B 110.0 . . ?
C30 C42 H42B 110.0 . . ?
H42A C42 H42B 108.4 . . ?
O1 Cd1 O2 130.01(11) . 2_655 ?
O1 Cd1 N1 88.84(12) . . ?
O2 Cd1 N1 89.87(11) 2_655 . ?
O1 Cd1 N2 88.45(12) . 1_654 ?
O2 Cd1 N2 88.33(11) 2_655 1_654 ?
N1 Cd1 N2 174.63(12) . 1_654 ?
O1 Cd1 O4 140.85(11) . 1_445 ?
O2 Cd1 O4 89.10(11) 2_655 1_445 ?
N1 Cd1 O4 89.69(12) . 1_445 ?
N2 Cd1 O4 95.34(12) 1_654 1_445 ?
O1 Cd1 O3 86.52(11) . 1_445 ?
O2 Cd1 O3 143.25(10) 2_655 1_445 ?
N1 Cd1 O3 86.68(12) . 1_445 ?
N2 Cd1 O3 97.77(11) 1_654 1_445 ?
O4 Cd1 O3 54.34(10) 1_445 1_445 ?
O1 Cd1 O2 52.11(10) . . ?
O2 Cd1 O2 77.97(11) 2_655 . ?
N1 Cd1 O2 91.17(11) . . ?
N2 Cd1 O2 83.50(11) 1_654 . ?
O4 Cd1 O2 167.04(9) 1_445 . ?
O3 Cd1 O2 138.62(10) 1_445 . ?
O1 Cd1 C35 113.65(12) . 1_445 ?
O2 Cd1 C35 116.19(12) 2_655 1_445 ?
N1 Cd1 C35 87.21(12) . 1_445 ?
N2 Cd1 C35 98.13(12) 1_654 1_445 ?
O4 Cd1 C35 27.23(10) 1_445 1_445 ?
O3 Cd1 C35 27.13(10) 1_445 1_445 ?
O2 Cd1 C35 165.72(11) . 1_445 ?
O1 Cd1 C21 25.86(10) . . ?
O2 Cd1 C21 104.25(13) 2_655 . ?
N1 Cd1 C21 91.06(12) . . ?
N2 Cd1 C21 84.48(12) 1_654 . ?
O4 Cd1 C21 166.62(12) 1_445 . ?
O3 Cd1 C21 112.37(13) 1_445 . ?
O2 Cd1 C21 26.29(10) . . ?
C35 Cd1 C21 139.50(14) 1_445 . ?
O1 Cd1 Cd1 87.99(9) . 2_655 ?
O2 Cd1 Cd1 42.05(8) 2_655 2_655 ?
N1 Cd1 Cd1 90.72(9) . 2_655 ?
N2 Cd1 Cd1 84.55(8) 1_654 2_655 ?
O4 Cd1 Cd1 131.15(8) 1_445 2_655 ?
O3 Cd1 Cd1 173.98(7) 1_445 2_655 ?
O2 Cd1 Cd1 35.91(6) . 2_655 ?
C35 Cd1 Cd1 158.19(9) 1_445 2_655 ?
C21 Cd1 Cd1 62.20(10) . 2_655 ?
C5 N1 C1 115.7(4) . . ?
C5 N1 Cd1 123.0(3) . . ?
C1 N1 Cd1 120.9(3) . . ?
C18 N2 C19 116.5(4) . . ?
C18 N2 Cd1 122.8(3) . 1_456 ?
C19 N2 Cd1 120.8(3) . 1_456 ?
C21 O1 Cd1 101.3(3) . . ?
C21 O2 Cd1 173.6(3) . 2_655 ?
C21 O2 Cd1 84.4(3) . . ?
Cd1 O2 Cd1 102.03(11) 2_655 . ?
C26 O6 C28 118.8(3) . . ?
N1 C1 C2 123.6(4) . . ?
N1 C1 H1 118.2 . . ?
C2 C1 H1 118.2 . . ?
C1 C2 C3 120.9(4) . . ?
C1 C2 H2 119.5 . . ?
C3 C2 H2 119.5 . . ?
C2 C3 C4 115.9(4) . . ?
C2 C3 C6 119.8(4) . . ?
C4 C3 C6 124.3(4) . . ?
C5 C4 C3 120.0(4) . . ?
C5 C4 H4 120.0 . . ?
C3 C4 H4 120.0 . . ?
N1 C5 C4 123.8(4) . . ?
N1 C5 H5 118.1 . . ?
C4 C5 H5 118.1 . . ?
C7 C6 C3 126.1(5) . . ?
C7 C6 H6 117.0 . . ?
C3 C6 H6 117.0 . . ?
C6 C7 C8 126.6(5) . . ?
C6 C7 H7 116.7 . . ?
C8 C7 H7 116.7 . . ?
C13 C8 C9 118.7(5) . . ?
C13 C8 C7 119.6(4) . . ?
C9 C8 C7 121.7(4) . . ?
C8 C9 C10 120.2(5) . . ?
C8 C9 H9 119.9 . . ?
C10 C9 H9 119.9 . . ?
C11 C10 C9 121.4(5) . . ?
C11 C10 H10 119.3 . . ?
C9 C10 H10 119.3 . . ?
C10 C11 C12 117.6(5) . . ?
C10 C11 C14 123.4(5) . . ?
C12 C11 C14 119.0(4) . . ?
C11 C12 C13 121.5(5) . . ?
C11 C12 H12 119.3 . . ?
C13 C12 H12 119.3 . . ?
C8 C13 C12 120.6(5) . . ?
C8 C13 H13 119.7 . . ?
C12 C13 H13 119.7 . . ?
C15 C14 C11 128.2(5) . . ?
C15 C14 H14 115.9 . . ?
C11 C14 H14 115.9 . . ?
C14 C15 C16 125.2(5) . . ?
C14 C15 H15 117.4 . . ?
C16 C15 H15 117.4 . . ?
C20 C16 C17 116.1(4) . . ?
C20 C16 C15 123.5(4) . . ?
C17 C16 C15 120.4(4) . . ?
C18 C17 C16 120.4(4) . . ?
C18 C17 H17 119.8 . . ?
C16 C17 H17 119.8 . . ?
N2 C18 C17 123.4(4) . . ?
N2 C18 H18 118.3 . . ?
C17 C18 H18 118.3 . . ?
N2 C19 C20 123.7(4) . . ?
N2 C19 H19 118.1 . . ?
C20 C19 H19 118.1 . . ?
C19 C20 C16 119.9(4) . . ?
C19 C20 H20 120.1 . . ?
C16 C20 H20 120.1 . . ?
O2 C21 O1 122.1(4) . . ?
O2 C21 C22 120.1(4) . . ?
O1 C21 C22 117.8(4) . . ?
O2 C21 Cd1 69.3(2) . . ?
O1 C21 Cd1 52.9(2) . . ?
C22 C21 Cd1 169.2(3) . . ?
C23 C22 C27 119.9(4) . . ?
C23 C22 C21 122.1(4) . . ?
C27 C22 C21 118.0(4) . . ?
C22 C23 C24 120.0(4) . . ?
C22 C23 H23 120.0 . . ?
C24 C23 H23 120.0 . . ?
C25 C24 C23 120.1(4) . . ?
C25 C24 H24 120.0 . . ?
C23 C24 H24 120.0 . . ?
C24 C25 C26 120.0(4) . . ?
C24 C25 H25 120.0 . . ?
C26 C25 H25 120.0 . . ?
C27 C26 O6 126.1(4) . . ?
C27 C26 C25 119.9(4) . . ?
O6 C26 C25 114.0(4) . . ?
C26 C27 C22 120.1(4) . . ?
C26 C27 H27 120.0 . . ?
C22 C27 H27 120.0 . . ?
O6 C28 C29 108.3(4) . . ?
O6 C28 H28A 110.0 . . ?
C29 C28 H28A 110.0 . . ?
O6 C28 H28B 110.0 . . ?
C29 C28 H28B 110.0 . . ?
H28A C28 H28B 108.4 . . ?
C34 C29 C30 118.9(5) . . ?
C34 C29 C28 119.6(5) . . ?
C30 C29 C28 121.4(4) . . ?
C31 C30 C29 119.7(5) . . ?
C31 C30 C42 118.9(5) . . ?
C29 C30 C42 121.4(5) . . ?
C30 C31 C32 120.4(6) . . ?
C30 C31 H31 119.8 . . ?
C32 C31 H31 119.8 . . ?
C33 C32 C31 120.7(5) . . ?
C33 C32 H32 119.7 . . ?
C31 C32 H32 119.7 . . ?
C32 C33 C34 118.8(5) . . ?
C32 C33 H33 120.6 . . ?
C34 C33 H33 120.6 . . ?
C29 C34 C33 121.5(5) . . ?
C29 C34 H34 119.3 . . ?
C33 C34 H34 119.3 . . ?

loop_
_geom_bond_atom_site_label_1
_geom_bond_atom_site_label_2
_geom_bond_distance
_geom_bond_site_symmetry_2
_geom_bond_publ_flag
O4 C35 1.255(5) . ?
O4 Cd1 2.337(3) 1_665 ?
O3 C35 1.247(5) . ?
O3 Cd1 2.439(3) 1_665 ?
C35 C36 1.494(5) . ?
C35 Cd1 2.735(5) 1_665 ?
C36 C37 1.372(5) . ?
C36 C41 1.395(5) . ?
C41 C40 1.376(6) . ?
C41 H41 0.9300 . ?
C40 C39 1.382(6) . ?
C40 H40 0.9300 . ?
C39 C38 1.379(6) . ?
C39 H39 0.9300 . ?
C37 C38 1.390(6) . ?
C37 H37 0.9300 . ?
C38 O5 1.371(5) . ?
O5 C42 1.438(5) . ?
C42 C30 1.513(6) . ?
C42 H42A 0.9700 . ?
C42 H42B 0.9700 . ?
Cd1 O1 2.293(3) . ?
Cd1 O2 2.322(3) 2_655 ?
Cd1 N1 2.329(3) . ?
Cd1 N2 2.337(3) 1_654 ?
Cd1 O4 2.337(3) 1_445 ?
Cd1 O3 2.440(3) 1_445 ?
Cd1 O2 2.652(3) . ?
Cd1 C35 2.735(5) 1_445 ?
Cd1 C21 2.821(5) . ?
Cd1 Cd1 3.872(2) 2_655 ?
N1 C5 1.332(5) . ?
N1 C1 1.336(5) . ?
N2 C18 1.333(5) . ?
N2 C19 1.334(5) . ?
N2 Cd1 2.337(3) 1_456 ?
O1 C21 1.255(5) . ?
O2 C21 1.255(5) . ?
O2 Cd1 2.322(3) 2_655 ?
O6 C26 1.378(5) . ?
O6 C28 1.435(5) . ?
C1 C2 1.366(6) . ?
C1 H1 0.9300 . ?
C2 C3 1.372(6) . ?
C2 H2 0.9300 . ?
C3 C4 1.382(6) . ?
C3 C6 1.470(6) . ?
C4 C5 1.379(6) . ?
C4 H4 0.9300 . ?
C5 H5 0.9300 . ?
C6 C7 1.297(6) . ?
C6 H6 0.9300 . ?
C7 C8 1.487(6) . ?
C7 H7 0.9300 . ?
C8 C13 1.371(6) . ?
C8 C9 1.379(6) . ?
C9 C10 1.398(6) . ?
C9 H9 0.9300 . ?
C10 C11 1.373(6) . ?
C10 H10 0.9300 . ?
C11 C12 1.382(6) . ?
C11 C14 1.466(6) . ?
C12 C13 1.387(6) . ?
C12 H12 0.9300 . ?
C13 H13 0.9300 . ?
C14 C15 1.313(6) . ?
C14 H14 0.9300 . ?
C15 C16 1.480(6) . ?
C15 H15 0.9300 . ?
C16 C20 1.385(6) . ?
C16 C17 1.389(6) . ?
C17 C18 1.371(6) . ?
C17 H17 0.9300 . ?
C18 H18 0.9300 . ?
C19 C20 1.377(5) . ?
C19 H19 0.9300 . ?
C20 H20 0.9300 . ?
C21 C22 1.503(5) . ?
C22 C23 1.369(6) . ?
C22 C27 1.396(5) . ?
C23 C24 1.387(6) . ?
C23 H23 0.9300 . ?
C24 C25 1.376(6) . ?
C24 H24 0.9300 . ?
C25 C26 1.386(6) . ?
C25 H25 0.9300 . ?
C26 C27 1.371(5) . ?
C27 H27 0.9300 . ?
C28 C29 1.506(6) . ?
C28 H28A 0.9700 . ?
C28 H28B 0.9700 . ?
C29 C34 1.382(6) . ?
C29 C30 1.393(6) . ?
C30 C31 1.368(7) . ?
C31 C32 1.391(8) . ?
C31 H31 0.9300 . ?
C32 C33 1.363(8) . ?
C32 H32 0.9300 . ?
C33 C34 1.384(7) . ?
C33 H33 0.9300 . ?
C34 H34 0.9300 . ?
